data_1543284
loop_
_publ_author_name
'Andrez, Julie'
'P\'ecaut, Jacques'
'Scopelliti, Rosario'
'Kefalidis, Christos E.'
'Maron, Laurent'
'Rosenzweig, Michael W.'
'Meyer, Karsten'
'Mazzanti, Marinella'

_publ_section_title
;
 Synthesis and reactivity of a terminal uranium(iv) sulfide supported by
 siloxide ligands
;
_journal_issue 9
_journal_name_full 'Chem. Sci.'
_journal_page_first 5846
_journal_paper_doi 10.1039/C6SC00675B
_journal_volume 7
_journal_year 2016
_chemical_formula_sum 'C51.5 H112 K2 O16 S Si4 U'
_chemical_formula_weight 1448.05
_chemical_name_systematic
; 
 ? 
;
_space_group_crystal_system triclinic
_space_group_IT_number 2
_space_group_name_Hall '-P 1'
_space_group_name_H-M_alt 'P -1'
_symmetry_space_group_name_Hall '-P 1'
_symmetry_space_group_name_H-M 'P -1'
_atom_sites_solution_hydrogens mixed
_audit_creation_method SHELXL-2013
_audit_update_record
;
2016-01-18 deposited with the CCDC.
2016-04-11 downloaded from the CCDC.
;
_cell_angle_alpha 76.530(4)
_cell_angle_beta 74.270(4)
_cell_angle_gamma 65.093(4)
_cell_formula_units_Z 2
_cell_length_a 13.2622(7)
_cell_length_b 15.3715(6)
_cell_length_c 20.3762(10)
_cell_measurement_reflns_used 8308
_cell_measurement_temperature 150(2)
_cell_measurement_theta_max 31.2760
_cell_measurement_theta_min 3.2490
_cell_volume 3592.7(3)
_computing_cell_refinement
;
Agilent Technologies, (2013), CrysAlisPro Software system, 
version 1.171. 36.28, Agilent Technologies UK Ltd, Oxford, UK
;
_computing_data_collection
;
Agilent Technologies, (2013), CrysAlisPro Software system, 
version 1.171.37.31, Agilent Technologies UK Ltd, Oxford, UK
;
_computing_data_reduction
;
Agilent Technologies, (2013), CrysAlisPro Software system, 
version 1.171. 36.28, Agilent Technologies UK Ltd, Oxford, UK
;
_computing_molecular_graphics
;
Mercury 3.1 New software for searching the Cambridge Structural Database 
and visualizing crystal structures (I.J. Bruno, J.C. Cole, P.R. Edgington, 
M. Kessler, C.F. Macrae, P. McCabe, J. Pearson, R. Taylor, 
Acta Cryst., 2002, B58, 389-397)
;
_computing_publication_material 'SHELXL-2013 (Sheldrick, 2013)'
_computing_structure_refinement
;
OLEX2: a complete structure solution, refinement and analysis program 
(O. V. Dolomanov, L. J. Bourhis, R. J. Gildea, J. A. K. Howard and 
H. Puschmann. J. Appl. Cryst. 2009, 42, 339-34).
;
_computing_structure_solution
;
SUPERFLIP program (Palatinus, L. & Chapuis, G. J. Appl. Cryst., 2007,
 40, 786-790)
;
_diffrn_ambient_temperature 150(2)
_diffrn_detector_area_resol_mean 15.9653
_diffrn_measured_fraction_theta_full 0.997
_diffrn_measured_fraction_theta_max 0.989
_diffrn_measurement_details
;
  1 omega   -4.00   96.00   1.0000    1.0000
omega____ theta____ kappa____ phi______ frames
    -       25.8739   77.0000 -180.0000 100

  2 omega  -98.00    3.00   1.0000    1.0000
omega____ theta____ kappa____ phi______ frames
    -      -27.4364  -77.0000 -120.0000 101

  3 omega  -98.00    3.00   1.0000    1.0000
omega____ theta____ kappa____ phi______ frames
    -      -27.4364  -77.0000  -30.0000 101

  4 omega  -57.00   43.00   1.0000    1.0000
omega____ theta____ kappa____ phi______ frames
    -      -27.4364   77.0000   90.0000 100

  5 omega  -53.00   39.00   1.0000    1.0000
omega____ theta____ kappa____ phi______ frames
    -      -27.4364   37.0000  -60.0000 92

;
_diffrn_measurement_device_type 'Xcalibur, Sapphire3'
_diffrn_measurement_method '\w scans'
_diffrn_radiation_type MoK\a
_diffrn_radiation_wavelength 0.71073
_diffrn_reflns_av_R_equivalents 0.0499
_diffrn_reflns_av_unetI/netI 0.0833
_diffrn_reflns_Laue_measured_fraction_full 0.997
_diffrn_reflns_Laue_measured_fraction_max 0.989
_diffrn_reflns_limit_h_max 18
_diffrn_reflns_limit_h_min -18
_diffrn_reflns_limit_k_max 21
_diffrn_reflns_limit_k_min -21
_diffrn_reflns_limit_l_max 28
_diffrn_reflns_limit_l_min -29
_diffrn_reflns_number 43383
_diffrn_reflns_point_group_measured_fraction_full 0.997
_diffrn_reflns_point_group_measured_fraction_max 0.989
_diffrn_reflns_theta_full 25.242
_diffrn_reflns_theta_max 30.508
_diffrn_reflns_theta_min 3.231
_exptl_absorpt_coefficient_mu 2.525
_exptl_absorpt_correction_T_max 1.00000
_exptl_absorpt_correction_T_min 0.82891
_exptl_absorpt_correction_type multi-scan
_exptl_absorpt_process_details
;
CrysAlisPro, Agilent Technologies,
Version 1.171.36.28 (release 01-02-2013 CrysAlis171 .NET)
(compiled Feb  1 2013,16:14:44)
Empirical absorption correction using spherical harmonics,
 implemented in SCALE3 ABSPACK scaling algorithm.
;
_exptl_crystal_colour 'translucent intense green'
_exptl_crystal_density_diffrn 1.339
_exptl_crystal_description block
_exptl_crystal_F_000 1502
_exptl_crystal_size_max 0.800
_exptl_crystal_size_mid 0.700
_exptl_crystal_size_min 0.600
_refine_diff_density_max 2.712
_refine_diff_density_min -2.218
_refine_diff_density_rms 0.131
_refine_ls_extinction_method none
_refine_ls_goodness_of_fit_ref 1.017
_refine_ls_hydrogen_treatment mixed
_refine_ls_matrix_type full
_refine_ls_number_parameters 1017
_refine_ls_number_reflns 21655
_refine_ls_number_restraints 42
_refine_ls_restrained_S_all 1.018
_refine_ls_R_factor_all 0.0637
_refine_ls_R_factor_gt 0.0449
_refine_ls_shift/su_max 0.001
_refine_ls_shift/su_mean 0.000
_refine_ls_structure_factor_coef Fsqd
_refine_ls_weighting_details 'w=1/[\s^2^(Fo^2^)+(0.0233P)^2^] where P=(Fo^2^+2Fc^2^)/3'
_refine_ls_weighting_scheme calc
_refine_ls_wR_factor_gt 0.0785
_refine_ls_wR_factor_ref 0.0857
_reflns_Friedel_coverage 0.000
_reflns_number_gt 17658
_reflns_number_total 21655
_reflns_threshold_expression 'I > 2\s(I)'
_cod_data_source_file c6sc00675b2.cif
_cod_data_source_block 1
_cod_depositor_comments 'Adding full bibliography for 1543284--1543292.cif.'
_cod_original_cell_volume 3592.8(3)
_cod_original_formula_sum 'C51.50 H112 K2 O16 S Si4 U'
_cod_database_code 1543284
_shelx_space_group_comment
; 
The symmetry employed for this shelxl refinement is uniquely defined 
by the following loop, which should always be used as a source of 
symmetry information in preference to the above space-group names. 
They are only intended as comments. 
;
_shelx_estimated_absorpt_t_min 0.237
_shelx_estimated_absorpt_t_max 0.313
_shelxl_version_number 2013-4

loop_
_space_group_symop_operation_xyz
'x, y, z'
'-x, -y, -z'

loop_
_atom_site_label
_atom_site_type_symbol
_atom_site_fract_x
_atom_site_fract_y
_atom_site_fract_z
_atom_site_U_iso_or_equiv
_atom_site_adp_type
_atom_site_occupancy
_atom_site_site_symmetry_order
_atom_site_calc_flag
_atom_site_refinement_flags_posn
_atom_site_refinement_flags_adp
_atom_site_refinement_flags_occupancy
_atom_site_disorder_assembly
_atom_site_disorder_group
U1 U 0.85217(2) 0.32789(2) 0.19875(2) 0.01698(4) Uani 1 1 d . . . . .
K1 K 0.79495(6) 0.11174(5) 0.25639(4) 0.02448(16) Uani 1 1 d . . . A 1
K2 K 0.98216(7) 0.57467(6) 0.06963(4) 0.03260(19) Uani 1 1 d . . . B 1
S1 S 0.97184(8) 0.37301(7) 0.08620(5) 0.0286(2) Uani 1 1 d . . . . .
Si4 Si 0.80539(8) 0.57402(6) 0.22368(5) 0.01964(19) Uani 1 1 d . . . . .
Si2 Si 0.71563(8) 0.23415(7) 0.10466(5) 0.02030(19) Uani 1 1 d . . . . .
Si1 Si 0.64152(8) 0.28840(7) 0.36025(5) 0.02076(19) Uani 1 1 d . . . . .
Si3 Si 1.07600(8) 0.08818(7) 0.25578(5) 0.0223(2) Uani 1 1 d . . . . .
O61 O 0.79842(19) 0.47126(16) 0.23138(13) 0.0244(5) Uani 1 1 d . . . . .
O62 O 0.93566(19) 0.56858(16) 0.21167(13) 0.0243(5) Uani 1 1 d . . . . .
O64 O 0.7249(2) 0.62546(16) 0.29018(13) 0.0258(5) Uani 1 1 d . . . . .
O63 O 0.77379(19) 0.64458(16) 0.15203(13) 0.0247(5) Uani 1 1 d . . . . .
O21 O 0.76809(19) 0.26817(17) 0.15060(13) 0.0255(5) Uani 1 1 d . . . . .
O22 O 0.69840(19) 0.13582(16) 0.15040(12) 0.0238(5) Uani 1 1 d . . . . .
O23 O 0.59708(19) 0.31449(17) 0.08522(12) 0.0250(5) Uani 1 1 d . . . . .
O24 O 0.79664(19) 0.20044(17) 0.03266(12) 0.0262(5) Uani 1 1 d . . . . .
O1 O 0.73792(18) 0.29288(16) 0.29493(12) 0.0233(5) Uani 1 1 d . . . . .
O2 O 0.6317(2) 0.18427(17) 0.36177(12) 0.0255(5) Uani 1 1 d . . . . .
O4 O 0.51678(19) 0.37113(17) 0.35597(13) 0.0257(5) Uani 1 1 d . . . . .
O3 O 0.66780(19) 0.29286(17) 0.43239(12) 0.0234(5) Uani 1 1 d . . . . .
O41 O 0.98430(19) 0.19214(17) 0.23503(13) 0.0261(5) Uani 1 1 d . . . . .
O42 O 1.0122(2) 0.01243(17) 0.26623(14) 0.0289(6) Uani 1 1 d . . . . .
O43 O 1.11111(19) 0.07259(17) 0.32922(13) 0.0244(5) Uani 1 1 d . . . . .
O44 O 1.19490(19) 0.05589(18) 0.20115(13) 0.0297(6) Uani 1 1 d . . . . .
C61 C 1.0260(3) 0.5090(3) 0.2484(2) 0.0283(8) Uani 1 1 d . . . . .
C64 C 0.9839(4) 0.4587(4) 0.3170(2) 0.0426(11) Uani 1 1 d . . . . .
H64A H 0.963(4) 0.414(4) 0.312(3) 0.064 Uiso 1 1 d . U . . .
H64B H 0.930(4) 0.501(4) 0.349(3) 0.064 Uiso 1 1 d . U . . .
H64C H 1.047(4) 0.424(4) 0.346(3) 0.064 Uiso 1 1 d . U . . .
C62 C 1.1133(3) 0.4351(3) 0.2035(3) 0.0420(11) Uani 1 1 d . . . . .
H62A H 1.176(4) 0.398(4) 0.226(3) 0.063 Uiso 1 1 d . U . . .
H2A H 1.145(4) 0.472(3) 0.161(3) 0.063 Uiso 1 1 d . U . . .
H62B H 1.085(4) 0.392(3) 0.192(3) 0.063 Uiso 1 1 d . U . . .
C63 C 1.0763(5) 0.5753(4) 0.2595(4) 0.0586(17) Uani 1 1 d . . . . .
H63A H 1.033(5) 0.612(5) 0.290(3) 0.088 Uiso 1 1 d . U . . .
H63B H 1.093(5) 0.606(4) 0.218(3) 0.088 Uiso 1 1 d . U . . .
H63C H 1.139(5) 0.540(4) 0.282(3) 0.088 Uiso 1 1 d . U . . .
C69 C 0.7002(3) 0.7140(3) 0.3159(2) 0.0320(9) Uani 1 1 d . . . . .
C72 C 0.7656(4) 0.7724(3) 0.2672(3) 0.0469(12) Uani 1 1 d . . . . .
H72A H 0.750(4) 0.828(4) 0.288(3) 0.070 Uiso 1 1 d . U . . .
H72B H 0.742(4) 0.790(4) 0.220(3) 0.070 Uiso 1 1 d . U . . .
H72C H 0.842(4) 0.741(4) 0.267(3) 0.070 Uiso 1 1 d . U . . .
C71 C 0.5754(4) 0.7735(4) 0.3211(3) 0.0534(14) Uani 1 1 d . . . . .
H71A H 0.551(4) 0.833(4) 0.342(3) 0.080 Uiso 1 1 d . U . . .
H71B H 0.534(4) 0.734(4) 0.348(3) 0.080 Uiso 1 1 d . U . . .
H71C H 0.554(4) 0.795(4) 0.274(3) 0.080 Uiso 1 1 d . U . . .
C70 C 0.7304(5) 0.6862(5) 0.3854(3) 0.0628(16) Uani 1 1 d . . . . .
H70A H 0.793(5) 0.660(5) 0.387(4) 0.094 Uiso 1 1 d . U . . .
H70B H 0.697(5) 0.640(4) 0.410(3) 0.094 Uiso 1 1 d . U . . .
H70C H 0.709(5) 0.752(4) 0.413(3) 0.094 Uiso 1 1 d . U . . .
C65 C 0.6760(3) 0.6768(3) 0.1208(2) 0.0299(8) Uani 1 1 d . . . . .
C66 C 0.5789(4) 0.6547(4) 0.1705(3) 0.0405(11) Uani 1 1 d . . . . .
H66A H 0.599(4) 0.594(4) 0.189(3) 0.061 Uiso 1 1 d . U . . .
H66B H 0.510(4) 0.682(3) 0.148(3) 0.061 Uiso 1 1 d . U . . .
H66C H 0.547(4) 0.687(4) 0.210(3) 0.061 Uiso 1 1 d . U . . .
C67 C 0.6415(4) 0.7854(3) 0.1002(3) 0.0447(11) Uani 1 1 d . . . . .
H67A H 0.585(4) 0.813(4) 0.076(3) 0.067 Uiso 1 1 d . U . . .
H67B H 0.705(4) 0.797(4) 0.073(3) 0.067 Uiso 1 1 d . U . . .
H67C H 0.612(4) 0.817(4) 0.143(3) 0.067 Uiso 1 1 d . U . . .
C68 C 0.7117(4) 0.6272(4) 0.0579(3) 0.0425(11) Uani 1 1 d . . . . .
H68A H 0.739(4) 0.561(4) 0.068(3) 0.064 Uiso 1 1 d . U . . .
H2B H 0.765(4) 0.644(3) 0.022(3) 0.064 Uiso 1 1 d . U . . .
H68B H 0.647(4) 0.652(3) 0.037(3) 0.064 Uiso 1 1 d . U . . .
C21 C 0.6695(3) 0.0652(3) 0.1308(2) 0.0297(8) Uani 1 1 d . . . . .
C24 C 0.5996(4) 0.1090(4) 0.0755(3) 0.0445(12) Uani 1 1 d . . . . .
H24A H 0.581(4) 0.062(4) 0.061(3) 0.067 Uiso 1 1 d . U . . .
H24B H 0.638(4) 0.129(4) 0.033(3) 0.067 Uiso 1 1 d . U . . .
H24C H 0.532(4) 0.163(4) 0.088(3) 0.067 Uiso 1 1 d . U . . .
C23 C 0.6009(4) 0.0300(3) 0.1962(3) 0.0437(11) Uani 1 1 d . . . . .
H23A H 0.526(4) 0.085(4) 0.212(3) 0.066 Uiso 1 1 d . U . . .
H23B H 0.641(4) 0.004(4) 0.235(3) 0.066 Uiso 1 1 d . U . . .
H23C H 0.579(4) -0.019(4) 0.188(3) 0.066 Uiso 1 1 d . U . . .
C22 C 0.7794(4) -0.0158(4) 0.1077(3) 0.0482(12) Uani 1 1 d . . . . .
H22A H 0.826(4) -0.044(4) 0.146(3) 0.072 Uiso 1 1 d . U . . .
H22B H 0.824(4) 0.007(4) 0.070(3) 0.072 Uiso 1 1 d . U . . .
H22C H 0.770(4) -0.065(4) 0.093(3) 0.072 Uiso 1 1 d . U . . .
C25 C 0.4989(3) 0.3771(3) 0.1264(2) 0.0300(8) Uani 1 1 d . . . . .
C27 C 0.4034(4) 0.4026(5) 0.0893(3) 0.0594(16) Uani 1 1 d . . . . .
H27A H 0.420(5) 0.425(4) 0.050(3) 0.089 Uiso 1 1 d . U . . .
H27B H 0.336(5) 0.454(4) 0.113(3) 0.089 Uiso 1 1 d . U . . .
H27C H 0.384(5) 0.348(4) 0.083(3) 0.089 Uiso 1 1 d . U . . .
C26 C 0.4723(4) 0.3270(3) 0.1984(2) 0.0375(10) Uani 1 1 d . . . . .
H26A H 0.458(4) 0.279(4) 0.198(3) 0.056 Uiso 1 1 d . U . . .
H26B H 0.408(4) 0.369(3) 0.226(3) 0.056 Uiso 1 1 d . U . . .
H26C H 0.527(4) 0.310(3) 0.219(3) 0.056 Uiso 1 1 d . U . . .
C28 C 0.5193(4) 0.4656(3) 0.1295(3) 0.0625(16) Uani 1 1 d . . . C 2
H28A H 0.5814 0.4464 0.1539 0.094 Uiso 1 1 calc R U . C 2
H28B H 0.4502 0.5117 0.1540 0.094 Uiso 1 1 calc R U . C 2
H28C H 0.5395 0.4960 0.0826 0.094 Uiso 1 1 calc R U . C 2
C81 C -0.0201(8) 0.5511(6) 0.4959(6) 0.075(3) Uani 0.5 1 d G U P D -1
C82 C -0.0892(6) 0.5024(7) 0.5347(5) 0.074(4) Uani 0.5 1 d G U P D -1
H82 H -0.1639 0.5377 0.5571 0.088 Uiso 0.5 1 calc R U P D -1
C83 C -0.0490(8) 0.4021(7) 0.5406(5) 0.081(3) Uani 0.5 1 d G U P D -1
H83 H -0.0962 0.3688 0.5671 0.098 Uiso 0.5 1 calc R U P D -1
C84 C 0.0603(8) 0.3504(6) 0.5077(6) 0.093(6) Uani 0.5 1 d G U P D -1
H84 H 0.0878 0.2819 0.5117 0.112 Uiso 0.5 1 calc R U P D -1
C85 C 0.1294(6) 0.3991(7) 0.4689(5) 0.084(3) Uani 0.5 1 d G U P D -1
H85 H 0.2040 0.3638 0.4464 0.101 Uiso 0.5 1 calc R U P D -1
C86 C 0.0891(7) 0.4994(7) 0.4630(5) 0.078(5) Uani 0.5 1 d G U P D -1
H86 H 0.1363 0.5327 0.4364 0.093 Uiso 0.5 1 calc R U P D -1
C87 C -0.0622(14) 0.6548(11) 0.4927(10) 0.102(6) Uani 0.5 1 d . U P D -1
H87A H -0.0662 0.6852 0.4450 0.153 Uiso 0.5 1 calc R U P D -1
H87B H -0.0111 0.6719 0.5093 0.153 Uiso 0.5 1 calc R U P D -1
H87C H -0.1381 0.6778 0.5216 0.153 Uiso 0.5 1 calc R U P D -1
C5 C 0.7715(3) 0.2489(3) 0.4586(2) 0.0304(8) Uani 1 1 d . . . . .
C6 C 0.7350(4) 0.2455(4) 0.5361(2) 0.0439(11) Uani 1 1 d . . . . .
H6A H 0.687(4) 0.310(4) 0.549(3) 0.066 Uiso 1 1 d . U . . .
H6B H 0.797(4) 0.224(4) 0.559(3) 0.066 Uiso 1 1 d . U . . .
H6C H 0.696(4) 0.207(4) 0.551(3) 0.066 Uiso 1 1 d . U . . .
C42 C 0.9852(6) -0.1289(4) 0.2642(4) 0.069(2) Uani 1 1 d . . . . .
C30 C 0.7596(7) 0.2452(5) -0.0809(3) 0.071(2) Uani 1 1 d . . . . .
C51 C 1.2531(4) 0.1646(4) 0.1097(3) 0.0554(14) Uani 1 1 d . . . . .
H51A H 1.183(5) 0.219(4) 0.117(3) 0.083 Uiso 1 1 d . U . . .
H51B H 1.282(4) 0.174(4) 0.064(3) 0.083 Uiso 1 1 d . U . . .
H51C H 1.311(5) 0.160(4) 0.140(3) 0.083 Uiso 1 1 d . U . . .
C29 C 0.8240(3) 0.2525(3) -0.0334(2) 0.0315(8) Uani 1 1 d . . . . .
C31 C 0.7938(4) 0.3571(3) -0.0284(2) 0.0401(11) Uani 1 1 d . . . E 2
H31A H 0.715(4) 0.389(3) -0.016(3) 0.060 Uiso 1 1 d . U . F 2
H31B H 0.816(4) 0.393(3) -0.074(3) 0.060 Uiso 1 1 d . U . G 2
H31C H 0.825(4) 0.363(3) 0.008(3) 0.060 Uiso 1 1 d . U . H 2
C32 C 0.9511(5) 0.2036(5) -0.0562(3) 0.071(2) Uani 1 1 d . . . . .
H32A H 0.970(5) 0.228(5) -0.103(4) 0.106 Uiso 1 1 d . U . . .
H32B H 0.964(5) 0.141(5) -0.059(4) 0.106 Uiso 1 1 d . U . . .
H32C H 0.986(5) 0.205(5) -0.025(4) 0.106 Uiso 1 1 d . U . . .
C1 C 0.5496(3) 0.1454(3) 0.4055(2) 0.0349(9) Uani 1 1 d . . . . .
C2 C 0.6063(5) 0.0369(4) 0.4026(3) 0.0568(15) Uani 1 1 d . . . . .
H2C H 0.630(5) 0.017(4) 0.353(3) 0.085 Uiso 1 1 d . U . . .
H2D H 0.558(5) 0.005(4) 0.425(3) 0.085 Uiso 1 1 d . U . . .
H2E H 0.681(5) 0.006(4) 0.408(3) 0.085 Uiso 1 1 d . U . . .
C4 C 0.4437(5) 0.1887(4) 0.3745(3) 0.0571(16) Uani 1 1 d . . . . .
H4A H 0.413(5) 0.246(4) 0.374(3) 0.086 Uiso 1 1 d . U . . .
H4B H 0.389(4) 0.161(4) 0.404(3) 0.086 Uiso 1 1 d . U . . .
H4C H 0.468(5) 0.173(4) 0.326(3) 0.086 Uiso 1 1 d . U . . .
C3 C 0.5237(4) 0.1644(4) 0.4784(2) 0.0454(12) Uani 1 1 d . . . . .
H3A H 0.595(4) 0.134(4) 0.496(3) 0.068 Uiso 1 1 d . U . . .
H3B H 0.460(4) 0.142(3) 0.507(3) 0.068 Uiso 1 1 d . U . . .
H3C H 0.492(4) 0.227(4) 0.482(3) 0.068 Uiso 1 1 d . U . . .
C9 C 0.4620(3) 0.4661(3) 0.37660(19) 0.0285(8) Uani 1 1 d . . . . .
C11 C 0.3709(4) 0.5217(4) 0.3339(3) 0.0462(11) Uani 1 1 d . . . . .
H11A H 0.403(4) 0.534(4) 0.284(3) 0.069 Uiso 1 1 d . U . . .
H11B H 0.327(4) 0.583(4) 0.348(3) 0.069 Uiso 1 1 d . U . . .
H11C H 0.316(4) 0.488(4) 0.341(3) 0.069 Uiso 1 1 d . U . . .
C10 C 0.4100(4) 0.4558(3) 0.4529(2) 0.0381(10) Uani 1 1 d . . . . .
H10A H 0.362(4) 0.428(3) 0.460(2) 0.057 Uiso 1 1 d . U . . .
H10B H 0.376(4) 0.510(4) 0.467(3) 0.057 Uiso 1 1 d . U . . .
H10C H 0.467(4) 0.416(3) 0.484(3) 0.057 Uiso 1 1 d . U . . .
C12 C 0.5456(4) 0.5149(3) 0.3625(3) 0.0403(11) Uani 1 1 d . . . . .
H12A H 0.597(4) 0.484(4) 0.391(3) 0.060 Uiso 1 1 d . U . . .
H12B H 0.506(4) 0.577(4) 0.372(3) 0.060 Uiso 1 1 d . U . . .
H12C H 0.582(4) 0.517(3) 0.314(3) 0.060 Uiso 1 1 d . U . . .
C7 C 0.8401(4) 0.1490(3) 0.4379(3) 0.0399(10) Uani 1 1 d . . . . .
H7A H 0.798(4) 0.115(3) 0.450(3) 0.060 Uiso 1 1 d . U . . .
H7B H 0.902(4) 0.122(3) 0.461(3) 0.060 Uiso 1 1 d . U . . .
H7C H 0.869(4) 0.152(3) 0.388(3) 0.060 Uiso 1 1 d . U . . .
C8 C 0.8370(4) 0.3145(4) 0.4293(3) 0.0453(12) Uani 1 1 d . . . . .
H8A H 0.901(4) 0.294(4) 0.447(3) 0.068 Uiso 1 1 d . U . . .
H8B H 0.791(4) 0.374(4) 0.442(3) 0.068 Uiso 1 1 d . U . . .
H8C H 0.857(4) 0.315(4) 0.380(3) 0.068 Uiso 1 1 d . U . . .
C41 C 1.0445(3) -0.0882(3) 0.2965(2) 0.0386(10) Uani 1 1 d . . . . .
C44 C 1.1714(4) -0.1425(3) 0.2791(3) 0.0475(12) Uani 1 1 d . . . . .
H44A H 1.201(4) -0.141(4) 0.229(3) 0.071 Uiso 1 1 d . U . . .
H44B H 1.190(4) -0.209(4) 0.299(3) 0.071 Uiso 1 1 d . U . . .
H44C H 1.211(4) -0.122(4) 0.296(3) 0.071 Uiso 1 1 d . U . . .
C43 C 1.0018(4) -0.0919(4) 0.3731(3) 0.0510(14) Uani 1 1 d . . . . .
H43A H 1.024(4) -0.160(4) 0.394(3) 0.077 Uiso 1 1 d . U . . .
H43B H 0.928(5) -0.063(4) 0.383(3) 0.077 Uiso 1 1 d . U . . .
H43C H 1.031(5) -0.066(4) 0.393(3) 0.077 Uiso 1 1 d . U . . .
C45 C 1.1950(3) 0.0947(2) 0.3473(2) 0.0263(8) Uani 1 1 d . . . . .
C47 C 1.3113(4) 0.0158(3) 0.3275(3) 0.0419(11) Uani 1 1 d . . . . .
H47A H 1.313(4) -0.047(4) 0.354(3) 0.063 Uiso 1 1 d . U . . .
H47B H 1.367(4) 0.021(3) 0.342(3) 0.063 Uiso 1 1 d . U . . .
H47C H 1.331(4) 0.012(4) 0.277(3) 0.063 Uiso 1 1 d . U . . .
C46 C 1.1629(4) 0.0941(4) 0.4239(3) 0.0446(11) Uani 1 1 d . . . . .
H46A H 1.156(4) 0.035(4) 0.447(3) 0.067 Uiso 1 1 d . U . . .
H46B H 1.089(4) 0.145(4) 0.437(3) 0.067 Uiso 1 1 d . U . . .
H46C H 1.220(4) 0.100(4) 0.436(3) 0.067 Uiso 1 1 d . U . . .
C48 C 1.1915(4) 0.1931(3) 0.3106(3) 0.0429(12) Uani 1 1 d . . . . .
H48A H 1.236(4) 0.214(3) 0.324(3) 0.064 Uiso 1 1 d . U . . .
H48B H 1.114(4) 0.244(4) 0.322(3) 0.064 Uiso 1 1 d . U . . .
H48C H 1.209(4) 0.196(4) 0.264(3) 0.064 Uiso 1 1 d . U . . .
C49 C 1.2301(3) 0.0715(3) 0.1280(2) 0.0404(10) Uani 1 1 d . . . . .
C50 C 1.3387(5) -0.0149(5) 0.1106(3) 0.0619(16) Uani 1 1 d . . . . .
H50A H 1.389(5) -0.018(4) 0.139(3) 0.093 Uiso 1 1 d . U . . .
H50B H 1.372(5) -0.017(4) 0.063(3) 0.093 Uiso 1 1 d . U . . .
H50C H 1.329(5) -0.071(4) 0.121(3) 0.093 Uiso 1 1 d . U . . .
C52 C 1.1403(5) 0.0799(5) 0.0918(3) 0.0583(14) Uani 1 1 d . . . . .
H52A H 1.121(5) 0.020(4) 0.103(3) 0.087 Uiso 1 1 d . U . . .
H52B H 1.168(4) 0.084(4) 0.041(3) 0.087 Uiso 1 1 d . U . . .
H52C H 1.070(5) 0.133(4) 0.103(3) 0.087 Uiso 1 1 d . U . . .
H1 H 0.886(5) -0.091(4) 0.290(3) 0.087 Uiso 1 1 d . U . . .
H42A H 1.002(5) -0.192(4) 0.286(3) 0.087 Uiso 1 1 d . U . . .
H42B H 1.001(5) -0.124(4) 0.218(3) 0.087 Uiso 1 1 d . U . . .
H30A H 0.791(5) 0.179(4) -0.087(3) 0.087 Uiso 1 1 d . U . . .
H30B H 0.779(4) 0.275(4) -0.127(3) 0.087 Uiso 1 1 d . U . . .
H30C H 0.686(5) 0.268(4) -0.063(3) 0.087 Uiso 1 1 d . U . . .

loop_
_atom_site_aniso_label
_atom_site_aniso_U_11
_atom_site_aniso_U_22
_atom_site_aniso_U_33
_atom_site_aniso_U_23
_atom_site_aniso_U_13
_atom_site_aniso_U_12
U1 0.01819(6) 0.01541(6) 0.01879(6) -0.00018(4) -0.00424(4) -0.00854(4)
K1 0.0279(4) 0.0208(4) 0.0269(4) 0.0000(3) -0.0087(3) -0.0111(3)
K2 0.0406(5) 0.0374(5) 0.0233(4) -0.0027(3) 0.0019(3) -0.0241(4)
S1 0.0338(5) 0.0282(5) 0.0234(5) -0.0004(4) 0.0016(4) -0.0173(4)
Si4 0.0236(4) 0.0180(4) 0.0194(5) -0.0021(4) -0.0036(4) -0.0106(4)
Si2 0.0211(4) 0.0216(5) 0.0209(5) -0.0022(4) -0.0054(4) -0.0103(4)
Si1 0.0232(5) 0.0209(5) 0.0201(5) -0.0009(4) -0.0026(4) -0.0123(4)
Si3 0.0212(4) 0.0200(5) 0.0261(5) -0.0008(4) -0.0098(4) -0.0063(4)
O61 0.0299(13) 0.0196(12) 0.0265(14) -0.0042(10) -0.0048(10) -0.0121(11)
O62 0.0237(12) 0.0236(12) 0.0265(14) 0.0015(10) -0.0070(10) -0.0113(10)
O64 0.0338(13) 0.0217(12) 0.0256(14) -0.0067(10) -0.0007(10) -0.0157(11)
O63 0.0282(12) 0.0237(12) 0.0252(14) 0.0021(10) -0.0112(10) -0.0120(11)
O21 0.0275(12) 0.0311(13) 0.0257(14) -0.0011(11) -0.0104(10) -0.0171(11)
O22 0.0308(13) 0.0232(12) 0.0245(14) -0.0032(10) -0.0087(10) -0.0150(11)
O23 0.0241(12) 0.0291(13) 0.0223(13) -0.0024(10) -0.0062(10) -0.0103(11)
O24 0.0303(13) 0.0255(13) 0.0215(13) -0.0025(10) -0.0040(10) -0.0104(11)
O1 0.0255(12) 0.0216(12) 0.0238(13) -0.0031(10) -0.0006(10) -0.0126(10)
O2 0.0320(13) 0.0267(13) 0.0239(14) -0.0012(10) -0.0014(10) -0.0206(11)
O4 0.0233(12) 0.0265(13) 0.0284(14) -0.0051(11) -0.0066(10) -0.0089(11)
O3 0.0239(12) 0.0267(13) 0.0213(13) -0.0026(10) -0.0053(9) -0.0112(10)
O41 0.0232(12) 0.0248(13) 0.0252(14) 0.0011(10) -0.0079(10) -0.0047(10)
O42 0.0279(13) 0.0215(12) 0.0424(17) -0.0005(11) -0.0169(11) -0.0104(11)
O43 0.0254(12) 0.0257(13) 0.0269(14) -0.0009(10) -0.0108(10) -0.0122(11)
O44 0.0249(12) 0.0327(14) 0.0278(15) -0.0030(11) -0.0076(10) -0.0067(11)
C61 0.0304(19) 0.0265(18) 0.031(2) 0.0049(15) -0.0149(15) -0.0131(16)
C64 0.044(3) 0.044(3) 0.030(2) 0.011(2) -0.0104(19) -0.015(2)
C62 0.025(2) 0.043(3) 0.048(3) -0.007(2) -0.0057(18) -0.0035(19)
C63 0.071(4) 0.048(3) 0.083(5) 0.011(3) -0.051(3) -0.036(3)
C69 0.040(2) 0.0267(19) 0.033(2) -0.0140(16) -0.0020(17) -0.0141(17)
C72 0.054(3) 0.034(2) 0.061(3) -0.015(2) 0.001(2) -0.027(2)
C71 0.037(3) 0.036(3) 0.085(4) -0.032(3) 0.001(3) -0.008(2)
C70 0.097(5) 0.055(4) 0.036(3) -0.020(3) -0.022(3) -0.016(3)
C65 0.036(2) 0.0249(19) 0.031(2) -0.0005(16) -0.0158(16) -0.0097(16)
C66 0.033(2) 0.045(3) 0.048(3) -0.003(2) -0.015(2) -0.017(2)
C67 0.048(3) 0.032(2) 0.049(3) 0.004(2) -0.024(2) -0.007(2)
C68 0.051(3) 0.041(3) 0.041(3) -0.006(2) -0.025(2) -0.012(2)
C21 0.038(2) 0.0277(19) 0.032(2) -0.0080(16) -0.0069(16) -0.0195(17)
C24 0.061(3) 0.051(3) 0.044(3) -0.006(2) -0.020(2) -0.037(3)
C23 0.062(3) 0.039(2) 0.043(3) -0.004(2) -0.002(2) -0.038(2)
C22 0.053(3) 0.038(3) 0.056(3) -0.017(2) -0.001(2) -0.020(2)
C25 0.0270(18) 0.030(2) 0.028(2) -0.0022(16) -0.0033(15) -0.0088(16)
C27 0.029(2) 0.084(4) 0.043(3) -0.002(3) -0.014(2) 0.001(3)
C26 0.034(2) 0.039(2) 0.029(2) -0.0043(19) 0.0001(17) -0.008(2)
C28 0.061(3) 0.036(3) 0.076(4) -0.020(3) 0.016(3) -0.017(2)
C81 0.076(5) 0.112(6) 0.071(6) -0.017(6) -0.037(4) -0.052(6)
C82 0.066(6) 0.123(7) 0.063(6) -0.013(6) -0.015(6) -0.063(6)
C83 0.084(6) 0.123(8) 0.065(6) -0.020(6) -0.016(5) -0.062(6)
C84 0.093(8) 0.127(9) 0.079(8) -0.019(8) -0.037(7) -0.046(8)
C85 0.068(6) 0.132(8) 0.068(6) -0.015(7) -0.026(5) -0.044(6)
C86 0.061(6) 0.127(8) 0.068(7) -0.013(7) -0.024(6) -0.051(7)
C87 0.137(12) 0.084(10) 0.126(13) -0.011(10) -0.093(11) -0.041(10)
C5 0.0307(19) 0.035(2) 0.031(2) 0.0000(16) -0.0140(16) -0.0147(17)
C6 0.054(3) 0.050(3) 0.029(2) -0.002(2) -0.021(2) -0.016(2)
C42 0.080(4) 0.034(3) 0.117(6) -0.005(3) -0.059(4) -0.024(3)
C30 0.117(5) 0.096(5) 0.033(3) 0.007(3) -0.027(3) -0.073(5)
C51 0.048(3) 0.059(3) 0.042(3) 0.008(3) 0.000(2) -0.016(3)
C29 0.036(2) 0.036(2) 0.023(2) -0.0030(16) -0.0044(15) -0.0152(18)
C31 0.047(3) 0.037(2) 0.032(2) 0.0040(19) -0.0014(19) -0.020(2)
C32 0.042(3) 0.062(4) 0.062(4) 0.003(3) 0.019(3) 0.000(3)
C1 0.046(2) 0.037(2) 0.031(2) 0.0014(17) -0.0011(17) -0.032(2)
C2 0.077(4) 0.040(3) 0.055(3) -0.010(2) 0.015(3) -0.040(3)
C4 0.053(3) 0.073(4) 0.064(4) 0.006(3) -0.013(3) -0.049(3)
C3 0.055(3) 0.051(3) 0.037(3) -0.005(2) 0.009(2) -0.037(3)
C9 0.0277(18) 0.0294(19) 0.023(2) -0.0017(15) -0.0041(14) -0.0072(16)
C11 0.038(2) 0.043(3) 0.043(3) -0.002(2) -0.016(2) 0.000(2)
C10 0.038(2) 0.039(2) 0.031(2) -0.0101(19) 0.0009(18) -0.011(2)
C12 0.042(2) 0.027(2) 0.051(3) -0.003(2) -0.002(2) -0.017(2)
C7 0.034(2) 0.037(2) 0.047(3) -0.004(2) -0.013(2) -0.0088(19)
C8 0.038(3) 0.054(3) 0.054(3) -0.008(3) -0.012(2) -0.026(2)
C41 0.042(2) 0.0208(19) 0.059(3) 0.0035(18) -0.025(2) -0.0137(18)
C44 0.042(3) 0.024(2) 0.071(4) -0.007(2) -0.016(2) -0.004(2)
C43 0.050(3) 0.030(2) 0.063(4) 0.011(2) -0.011(2) -0.015(2)
C45 0.0251(17) 0.0244(18) 0.035(2) -0.0028(15) -0.0129(15) -0.0109(15)
C47 0.027(2) 0.041(2) 0.061(3) -0.008(2) -0.021(2) -0.0070(19)
C46 0.041(2) 0.061(3) 0.041(3) -0.004(2) -0.020(2) -0.022(2)
C48 0.053(3) 0.032(2) 0.057(3) 0.007(2) -0.031(2) -0.023(2)
C49 0.033(2) 0.052(3) 0.027(2) -0.0090(19) -0.0057(17) -0.006(2)
C50 0.042(3) 0.066(4) 0.054(4) -0.028(3) -0.001(2) 0.007(3)
C52 0.048(3) 0.077(4) 0.040(3) -0.023(3) -0.018(2) -0.002(3)

loop_
_atom_type_symbol
_atom_type_description
_atom_type_scat_dispersion_real
_atom_type_scat_dispersion_imag
_atom_type_scat_source
C C 0.0033 0.0016 'International Tables Vol C Tables 4.2.6.8 and 6.1.1.4'
H H 0.0000 0.0000 'International Tables Vol C Tables 4.2.6.8 and 6.1.1.4'
K K 0.2009 0.2494 'International Tables Vol C Tables 4.2.6.8 and 6.1.1.4'
O O 0.0106 0.0060 'International Tables Vol C Tables 4.2.6.8 and 6.1.1.4'
S S 0.1246 0.1234 'International Tables Vol C Tables 4.2.6.8 and 6.1.1.4'
Si Si 0.0817 0.0704 'International Tables Vol C Tables 4.2.6.8 and 6.1.1.4'
U U -9.6767 9.6646 'International Tables Vol C Tables 4.2.6.8 and 6.1.1.4'

loop_
_geom_angle_atom_site_label_1
_geom_angle_atom_site_label_2
_geom_angle_atom_site_label_3
_geom_angle
_geom_angle_site_symmetry_1
_geom_angle_site_symmetry_3
O41 U1 O61 125.97(9) . .
O41 U1 O21 99.78(9) . .
O61 U1 O21 132.12(9) . .
O41 U1 O1 84.98(8) . .
O61 U1 O1 87.42(8) . .
O21 U1 O1 82.90(8) . .
O41 U1 S1 98.00(6) . .
O61 U1 S1 92.07(6) . .
O21 U1 S1 95.01(6) . .
O1 U1 S1 176.64(6) . .
O41 U1 K1 60.03(6) . .
O61 U1 K1 138.95(6) . .
O21 U1 K1 51.44(6) . .
O1 U1 K1 51.56(6) . .
S1 U1 K1 128.77(3) . .
O2 K1 O42 123.38(8) . .
O2 K1 O22 108.33(8) . .
O42 K1 O22 127.82(8) . .
O2 K1 O21 104.24(8) . .
O42 K1 O21 112.04(7) . .
O22 K1 O21 55.81(7) . .
O2 K1 O1 55.54(6) . .
O42 K1 O1 105.36(7) . .
O22 K1 O1 109.28(7) . .
O21 K1 O1 63.55(7) . .
O2 K1 O41 109.04(7) . .
O42 K1 O41 51.93(6) . .
O22 K1 O41 119.07(7) . .
O21 K1 O41 69.39(6) . .
O1 K1 O41 60.53(6) . .
O2 K1 Si2 110.19(6) . .
O42 K1 Si2 122.21(6) . .
O22 K1 Si2 28.41(5) . .
O21 K1 Si2 27.51(5) . .
O1 K1 Si2 86.86(5) . .
O41 K1 Si2 93.17(5) . .
O2 K1 Si1 28.21(5) . .
O42 K1 Si1 116.43(6) . .
O22 K1 Si1 112.27(6) . .
O21 K1 Si1 83.81(6) . .
O1 K1 Si1 27.35(4) . .
O41 K1 Si1 83.82(5) . .
Si2 K1 Si1 100.07(3) . .
O2 K1 U1 93.89(5) . .
O42 K1 U1 89.29(5) . .
O22 K1 U1 94.11(5) . .
O21 K1 U1 38.30(5) . .
O1 K1 U1 38.71(4) . .
O41 K1 U1 37.68(4) . .
Si2 K1 U1 65.753(19) . .
Si1 K1 U1 65.925(19) . .
O2 K1 Si3 117.60(6) . .
O42 K1 Si3 25.70(5) . .
O22 K1 Si3 129.44(6) . .
O21 K1 Si3 91.97(5) . .
O1 K1 Si3 82.17(5) . .
O41 K1 Si3 26.33(4) . .
Si2 K1 Si3 110.69(3) . .
Si1 K1 Si3 99.68(3) . .
U1 K1 Si3 63.948(19) . .
O2 K1 H1 107.7(12) . .
O42 K1 H1 57.6(11) . .
O22 K1 H1 102.5(11) . .
O21 K1 H1 146.0(12) . .
O1 K1 H1 147.4(12) . .
O41 K1 H1 109.6(11) . .
Si2 K1 H1 125.6(12) . .
Si1 K1 H1 130.2(12) . .
U1 K1 H1 146.6(11) . .
Si3 K1 H1 83.3(11) . .
O63 K2 O62 53.26(7) . .
O63 K2 S1 123.95(6) . 2_765
O62 K2 S1 167.26(6) . 2_765
O63 K2 S1 91.92(5) . .
O62 K2 S1 90.65(5) . .
S1 K2 S1 102.01(3) 2_765 .
O63 K2 Si4 28.83(5) . .
O62 K2 Si4 29.06(5) . .
S1 K2 Si4 152.05(4) 2_765 .
S1 K2 Si4 79.65(3) . .
O63 K2 K2 117.83(6) . 2_765
O62 K2 K2 141.05(6) . 2_765
S1 K2 K2 51.59(3) 2_765 2_765
S1 K2 K2 50.42(3) . 2_765
Si4 K2 K2 123.52(3) . 2_765
O63 K2 H2A 106.6(9) . .
O62 K2 H2A 53.7(10) . .
S1 K2 H2A 128.8(9) 2_765 .
S1 K2 H2A 82.6(9) . .
Si4 K2 H2A 79.1(9) . .
K2 K2 H2A 113.0(10) 2_765 .
O63 K2 H2B 56.1(10) . .
O62 K2 H2B 108.7(10) . .
S1 K2 H2B 71.8(10) 2_765 .
S1 K2 H2B 83.6(9) . .
Si4 K2 H2B 80.8(10) . .
K2 K2 H2B 70.4(10) 2_765 .
H2A K2 H2B 157.4(13) . .
U1 S1 K2 151.91(4) . 2_765
U1 S1 K2 114.88(4) . .
K2 S1 K2 77.99(3) 2_765 .
O61 Si4 O64 108.33(12) . .
O61 Si4 O63 114.24(13) . .
O64 Si4 O63 111.20(13) . .
O61 Si4 O62 113.54(13) . .
O64 Si4 O62 112.01(13) . .
O63 Si4 O62 97.29(12) . .
O61 Si4 K2 100.23(10) . .
O64 Si4 K2 151.41(8) . .
O63 Si4 K2 53.23(9) . .
O62 Si4 K2 55.08(9) . .
O21 Si2 O24 115.60(13) . .
O21 Si2 O23 114.22(14) . .
O24 Si2 O23 105.74(13) . .
O21 Si2 O22 104.77(13) . .
O24 Si2 O22 105.17(13) . .
O23 Si2 O22 111.02(12) . .
O21 Si2 K1 54.51(9) . .
O24 Si2 K1 120.14(10) . .
O23 Si2 K1 133.18(10) . .
O22 Si2 K1 50.51(9) . .
O1 Si1 O4 115.45(13) . .
O1 Si1 O3 114.63(12) . .
O4 Si1 O3 105.75(13) . .
O1 Si1 O2 103.88(13) . .
O4 Si1 O2 106.21(12) . .
O3 Si1 O2 110.64(13) . .
O1 Si1 K1 54.26(9) . .
O4 Si1 K1 126.96(10) . .
O3 Si1 K1 126.27(10) . .
O2 Si1 K1 49.68(9) . .
O41 Si3 O44 115.35(13) . .
O41 Si3 O43 115.50(14) . .
O44 Si3 O43 105.03(13) . .
O41 Si3 O42 104.83(12) . .
O44 Si3 O42 111.16(14) . .
O43 Si3 O42 104.54(13) . .
O41 Si3 K1 60.61(8) . .
O44 Si3 K1 133.79(11) . .
O43 Si3 K1 118.12(9) . .
O42 Si3 K1 44.50(9) . .
Si4 O61 U1 152.80(14) . .
C61 O62 Si4 131.2(2) . .
C61 O62 K2 118.1(2) . .
Si4 O62 K2 95.86(11) . .
C69 O64 Si4 135.5(2) . .
C65 O63 Si4 132.0(2) . .
C65 O63 K2 117.2(2) . .
Si4 O63 K2 97.93(11) . .
Si2 O21 U1 170.65(14) . .
Si2 O21 K1 97.98(10) . .
U1 O21 K1 90.26(8) . .
C21 O22 Si2 129.8(2) . .
C21 O22 K1 127.1(2) . .
Si2 O22 K1 101.08(10) . .
C25 O23 Si2 131.0(2) . .
C29 O24 Si2 133.2(2) . .
Si1 O1 U1 169.33(15) . .
Si1 O1 K1 98.38(10) . .
U1 O1 K1 89.73(8) . .
C1 O2 Si1 129.2(2) . .
C1 O2 K1 128.6(2) . .
Si1 O2 K1 102.10(10) . .
C9 O4 Si1 131.5(2) . .
C5 O3 Si1 131.0(2) . .
Si3 O41 U1 173.32(16) . .
Si3 O41 K1 93.06(10) . .
U1 O41 K1 82.30(7) . .
C41 O42 Si3 130.4(2) . .
C41 O42 K1 117.36(19) . .
Si3 O42 K1 109.79(12) . .
C45 O43 Si3 131.0(2) . .
C49 O44 Si3 136.2(2) . .
O62 C61 C62 107.7(3) . .
O62 C61 C63 106.8(3) . .
C62 C61 C63 110.2(4) . .
O62 C61 C64 112.0(3) . .
C62 C61 C64 110.0(4) . .
C63 C61 C64 110.1(4) . .
C61 C64 H64A 113(3) . .
C61 C64 H64B 115(3) . .
H64A C64 H64B 114(4) . .
C61 C64 H64C 112(3) . .
H64A C64 H64C 106(4) . .
H64B C64 H64C 97(4) . .
C61 C62 H62A 109(3) . .
C61 C62 H2A 107(3) . .
H62A C62 H2A 104(4) . .
C61 C62 H62B 114(3) . .
H62A C62 H62B 110(4) . .
H2A C62 H62B 113(4) . .
C61 C63 H63A 113(4) . .
C61 C63 H63B 105(4) . .
H63A C63 H63B 115(6) . .
C61 C63 H63C 111(3) . .
H63A C63 H63C 99(5) . .
H63B C63 H63C 114(5) . .
O64 C69 C70 107.4(4) . .
O64 C69 C71 107.8(3) . .
C70 C69 C71 110.5(4) . .
O64 C69 C72 111.2(3) . .
C70 C69 C72 111.3(4) . .
C71 C69 C72 108.6(4) . .
C69 C72 H72A 108(3) . .
C69 C72 H72B 109(3) . .
H72A C72 H72B 113(4) . .
C69 C72 H72C 111(3) . .
H72A C72 H72C 100(4) . .
H72B C72 H72C 116(4) . .
C69 C71 H71A 113(3) . .
C69 C71 H71B 109(3) . .
H71A C71 H71B 110(4) . .
C69 C71 H71C 112(3) . .
H71A C71 H71C 106(4) . .
H71B C71 H71C 108(4) . .
C69 C70 H70A 117(5) . .
C69 C70 H70B 105(4) . .
H70A C70 H70B 105(6) . .
C69 C70 H70C 114(3) . .
H70A C70 H70C 99(6) . .
H70B C70 H70C 117(5) . .
O63 C65 C68 108.0(3) . .
O63 C65 C66 111.6(3) . .
C68 C65 C66 110.6(4) . .
O63 C65 C67 106.1(3) . .
C68 C65 C67 110.3(4) . .
C66 C65 C67 110.2(4) . .
C65 C66 H66A 113(3) . .
C65 C66 H66B 110(3) . .
H66A C66 H66B 116(4) . .
C65 C66 H66C 116(3) . .
H66A C66 H66C 102(4) . .
H66B C66 H66C 99(4) . .
C65 C67 H67A 114(3) . .
C65 C67 H67B 108(3) . .
H67A C67 H67B 108(4) . .
C65 C67 H67C 109(3) . .
H67A C67 H67C 105(4) . .
H67B C67 H67C 112(4) . .
C65 C68 H68A 113(3) . .
C65 C68 H2B 116(3) . .
H68A C68 H2B 108(4) . .
C65 C68 H68B 106(3) . .
H68A C68 H68B 112(4) . .
H2B C68 H68B 102(4) . .
O22 C21 C22 107.0(3) . .
O22 C21 C24 112.2(3) . .
C22 C21 C24 111.5(4) . .
O22 C21 C23 105.2(3) . .
C22 C21 C23 110.9(4) . .
C24 C21 C23 109.8(4) . .
C21 C24 H24A 114(3) . .
C21 C24 H24B 114(3) . .
H24A C24 H24B 99(4) . .
C21 C24 H24C 113(3) . .
H24A C24 H24C 109(4) . .
H24B C24 H24C 107(4) . .
C21 C23 H23A 111(3) . .
C21 C23 H23B 114(3) . .
H23A C23 H23B 107(4) . .
C21 C23 H23C 111(3) . .
H23A C23 H23C 105(4) . .
H23B C23 H23C 109(4) . .
C21 C22 H22A 110(3) . .
C21 C22 H22B 111(3) . .
H22A C22 H22B 106(4) . .
C21 C22 H22C 113(3) . .
H22A C22 H22C 111(4) . .
H22B C22 H22C 105(4) . .
O23 C25 C28 108.6(3) . .
O23 C25 C27 104.7(4) . .
C28 C25 C27 111.7(4) . .
O23 C25 C26 111.9(3) . .
C28 C25 C26 110.0(4) . .
C27 C25 C26 109.8(3) . .
C25 C27 H27A 109(4) . .
C25 C27 H27B 107(3) . .
H27A C27 H27B 108(5) . .
C25 C27 H27C 118(3) . .
H27A C27 H27C 102(6) . .
H27B C27 H27C 113(4) . .
C25 C26 H26A 111(4) . .
C25 C26 H26B 112(3) . .
H26A C26 H26B 107(4) . .
C25 C26 H26C 111(3) . .
H26A C26 H26C 110(5) . .
H26B C26 H26C 106(4) . .
C25 C28 H28A 109.5 . .
C25 C28 H28B 109.5 . .
H28A C28 H28B 109.5 . .
C25 C28 H28C 109.5 . .
H28A C28 H28C 109.5 . .
H28B C28 H28C 109.5 . .
C82 C81 C86 120.0 . .
C82 C81 C87 118.9(10) . .
C86 C81 C87 121.0(10) . .
C83 C82 C81 120.0 . .
C83 C82 H82 120.0 . .
C81 C82 H82 120.0 . .
C82 C83 C84 120.0 . .
C82 C83 H83 120.0 . .
C84 C83 H83 120.0 . .
C83 C84 C85 120.0 . .
C83 C84 H84 120.0 . .
C85 C84 H84 120.0 . .
C86 C85 C84 120.0 . .
C86 C85 H85 120.0 . .
C84 C85 H85 120.0 . .
C85 C86 C81 120.0 . .
C85 C86 H86 120.0 . .
C81 C86 H86 120.0 . .
C81 C87 H87A 109.5 . .
C81 C87 H87B 109.5 . .
H87A C87 H87B 109.5 . .
C81 C87 H87C 109.5 . .
H87A C87 H87C 109.5 . .
H87B C87 H87C 109.5 . .
O3 C5 C7 110.6(3) . .
O3 C5 C6 105.5(3) . .
C7 C5 C6 111.7(4) . .
O3 C5 C8 107.4(3) . .
C7 C5 C8 110.8(4) . .
C6 C5 C8 110.6(4) . .
C5 C6 H6A 111(3) . .
C5 C6 H6B 113(3) . .
H6A C6 H6B 105(4) . .
C5 C6 H6C 108(3) . .
H6A C6 H6C 109(4) . .
H6B C6 H6C 111(4) . .
C41 C42 H1 104(3) . .
C41 C42 H42A 104(3) . .
H1 C42 H42A 101(4) . .
C41 C42 H42B 116(4) . .
H1 C42 H42B 116(5) . .
H42A C42 H42B 114(5) . .
C29 C30 H30A 105(4) . .
C29 C30 H30B 112(3) . .
H30A C30 H30B 101(5) . .
C29 C30 H30C 110(4) . .
H30A C30 H30C 114(5) . .
H30B C30 H30C 114(5) . .
C49 C51 H51A 109(3) . .
C49 C51 H51B 110(4) . .
H51A C51 H51B 105(5) . .
C49 C51 H51C 109(3) . .
H51A C51 H51C 112(5) . .
H51B C51 H51C 111(4) . .
O24 C29 C30 108.1(3) . .
O24 C29 C31 111.2(3) . .
C30 C29 C31 110.2(4) . .
O24 C29 C32 105.4(3) . .
C30 C29 C32 112.5(5) . .
C31 C29 C32 109.4(4) . .
C29 C31 H31A 111(3) . .
C29 C31 H31B 112(3) . .
H31A C31 H31B 105(4) . .
C29 C31 H31C 111(3) . .
H31A C31 H31C 106(4) . .
H31B C31 H31C 112(4) . .
C29 C32 H32A 108(4) . .
C29 C32 H32B 106(4) . .
H32A C32 H32B 101(6) . .
C29 C32 H32C 110(5) . .
H32A C32 H32C 121(6) . .
H32B C32 H32C 111(6) . .
O2 C1 C3 111.8(3) . .
O2 C1 C4 108.3(3) . .
C3 C1 C4 111.8(4) . .
O2 C1 C2 104.8(3) . .
C3 C1 C2 109.7(4) . .
C4 C1 C2 110.3(4) . .
C1 C2 H2C 115(3) . .
C1 C2 H2D 113(3) . .
H2C C2 H2D 101(4) . .
C1 C2 H2E 117(4) . .
H2C C2 H2E 91(4) . .
H2D C2 H2E 117(5) . .
C1 C4 H4A 113(4) . .
C1 C4 H4B 108(3) . .
H4A C4 H4B 107(5) . .
C1 C4 H4C 107(3) . .
H4A C4 H4C 108(6) . .
H4B C4 H4C 114(4) . .
C1 C3 H3A 108(3) . .
C1 C3 H3B 111(3) . .
H3A C3 H3B 114(4) . .
C1 C3 H3C 112(4) . .
H3A C3 H3C 111(4) . .
H3B C3 H3C 101(4) . .
O4 C9 C12 111.0(3) . .
O4 C9 C11 105.4(3) . .
C12 C9 C11 110.5(4) . .
O4 C9 C10 108.1(3) . .
C12 C9 C10 110.8(4) . .
C11 C9 C10 111.0(3) . .
C9 C11 H11A 112(3) . .
C9 C11 H11B 109(3) . .
H11A C11 H11B 106(4) . .
C9 C11 H11C 111(3) . .
H11A C11 H11C 111(4) . .
H11B C11 H11C 106(4) . .
C9 C10 H10A 110(3) . .
C9 C10 H10B 111(3) . .
H10A C10 H10B 109(4) . .
C9 C10 H10C 114(3) . .
H10A C10 H10C 107(4) . .
H10B C10 H10C 105(4) . .
C9 C12 H12A 110(3) . .
C9 C12 H12B 108(3) . .
H12A C12 H12B 107(4) . .
C9 C12 H12C 110(3) . .
H12A C12 H12C 112(4) . .
H12B C12 H12C 108(4) . .
C5 C7 H7A 110(3) . .
C5 C7 H7B 106(3) . .
H7A C7 H7B 112(4) . .
C5 C7 H7C 111(3) . .
H7A C7 H7C 109(4) . .
H7B C7 H7C 109(4) . .
C5 C8 H8A 112(3) . .
C5 C8 H8B 107(3) . .
H8A C8 H8B 107(4) . .
C5 C8 H8C 107(3) . .
H8A C8 H8C 110(4) . .
H8B C8 H8C 113(4) . .
O42 C41 C43 108.2(4) . .
O42 C41 C44 111.2(3) . .
C43 C41 C44 111.4(4) . .
O42 C41 C42 104.8(3) . .
C43 C41 C42 111.2(4) . .
C44 C41 C42 109.8(4) . .
C41 C44 H44A 113(3) . .
C41 C44 H44B 109(3) . .
H44A C44 H44B 108(4) . .
C41 C44 H44C 114(4) . .
H44A C44 H44C 107(4) . .
H44B C44 H44C 105(4) . .
C41 C43 H43A 109(3) . .
C41 C43 H43B 112(4) . .
H43A C43 H43B 109(4) . .
C41 C43 H43C 114(4) . .
H43A C43 H43C 106(5) . .
H43B C43 H43C 108(5) . .
O43 C45 C46 105.6(3) . .
O43 C45 C48 109.5(3) . .
C46 C45 C48 111.0(4) . .
O43 C45 C47 108.6(3) . .
C46 C45 C47 110.6(4) . .
C48 C45 C47 111.2(4) . .
C45 C47 H47A 110(3) . .
C45 C47 H47B 113(3) . .
H47A C47 H47B 100(4) . .
C45 C47 H47C 111(3) . .
H47A C47 H47C 110(4) . .
H47B C47 H47C 112(4) . .
C45 C46 H46A 112(3) . .
C45 C46 H46B 111(3) . .
H46A C46 H46B 106(4) . .
C45 C46 H46C 106(3) . .
H46A C46 H46C 109(4) . .
H46B C46 H46C 115(4) . .
C45 C48 H48A 113(3) . .
C45 C48 H48B 111(3) . .
H48A C48 H48B 103(4) . .
C45 C48 H48C 113(3) . .
H48A C48 H48C 109(4) . .
H48B C48 H48C 107(4) . .
O44 C49 C52 111.1(4) . .
O44 C49 C50 105.5(4) . .
C52 C49 C50 111.5(5) . .
O44 C49 C51 107.7(4) . .
C52 C49 C51 110.3(4) . .
C50 C49 C51 110.5(4) . .
C49 C50 H50A 106(4) . .
C49 C50 H50B 116(4) . .
H50A C50 H50B 114(5) . .
C49 C50 H50C 113(4) . .
H50A C50 H50C 107(5) . .
H50B C50 H50C 100(5) . .
C49 C52 H52A 114(3) . .
C49 C52 H52B 111(3) . .
H52A C52 H52B 102(5) . .
C49 C52 H52C 113(4) . .
H52A C52 H52C 106(4) . .
H52B C52 H52C 110(5) . .

loop_
_geom_bond_atom_site_label_1
_geom_bond_atom_site_label_2
_geom_bond_distance
_geom_bond_site_symmetry_2
U1 O41 2.208(2) .
U1 O61 2.216(2) .
U1 O21 2.219(2) .
U1 O1 2.239(2) .
U1 S1 2.5440(8) .
U1 K1 3.5800(7) .
K1 O2 2.665(3) .
K1 O42 2.672(2) .
K1 O22 2.677(3) .
K1 O21 2.799(2) .
K1 O1 2.804(2) .
K1 O41 3.129(2) .
K1 Si2 3.4047(12) .
K1 Si1 3.4178(13) .
K1 Si3 3.5867(11) .
K1 H1 2.82(6) .
K2 O63 2.727(3) .
K2 O62 2.779(3) .
K2 S1 3.0455(12) 2_765
K2 S1 3.0962(12) .
K2 Si4 3.3711(12) .
K2 K2 3.8649(18) 2_765
K2 H2A 2.93(5) .
K2 H2B 2.97(5) .
S1 K2 3.0455(12) 2_765
Si4 O61 1.590(2) .
Si4 O64 1.614(3) .
Si4 O63 1.641(2) .
Si4 O62 1.646(2) .
Si2 O21 1.588(2) .
Si2 O24 1.614(3) .
Si2 O23 1.621(3) .
Si2 O22 1.651(2) .
Si1 O1 1.587(2) .
Si1 O4 1.618(3) .
Si1 O3 1.622(3) .
Si1 O2 1.653(2) .
Si3 O41 1.593(2) .
Si3 O44 1.618(3) .
Si3 O43 1.622(3) .
Si3 O42 1.653(2) .
O62 C61 1.441(4) .
O64 C69 1.449(4) .
O63 C65 1.447(4) .
O22 C21 1.456(4) .
O23 C25 1.433(4) .
O24 C29 1.436(4) .
O2 C1 1.451(4) .
O4 C9 1.436(4) .
O3 C5 1.442(4) .
O42 C41 1.449(4) .
O43 C45 1.445(4) .
O44 C49 1.432(5) .
C61 C62 1.507(6) .
C61 C63 1.516(6) .
C61 C64 1.518(5) .
C64 H64A 0.88(5) .
C64 H64B 0.95(5) .
C64 H64C 1.04(5) .
C62 H62A 0.96(5) .
C62 H2A 1.01(5) .
C62 H62B 0.98(5) .
C63 H63A 0.85(6) .
C63 H63B 0.89(6) .
C63 H63C 0.95(6) .
C69 C70 1.494(7) .
C69 C71 1.505(6) .
C69 C72 1.522(5) .
C72 H72A 0.96(5) .
C72 H72B 1.03(6) .
C72 H72C 0.92(5) .
C71 H71A 0.98(6) .
C71 H71B 0.96(5) .
C71 H71C 1.02(6) .
C70 H70A 0.76(6) .
C70 H70B 0.97(6) .
C70 H70C 1.17(6) .
C65 C68 1.506(6) .
C65 C66 1.517(6) .
C65 C67 1.519(5) .
C66 H66A 0.87(5) .
C66 H66B 1.02(5) .
C66 H66C 0.95(5) .
C67 H67A 0.91(5) .
C67 H67B 0.94(5) .
C67 H67C 0.99(6) .
C68 H68A 0.91(5) .
C68 H2B 0.94(5) .
C68 H68B 0.96(5) .
C21 C22 1.506(6) .
C21 C24 1.507(6) .
C21 C23 1.522(5) .
C24 H24A 0.98(5) .
C24 H24B 0.93(5) .
C24 H24C 0.95(5) .
C23 H23A 1.02(5) .
C23 H23B 0.98(5) .
C23 H23C 0.98(5) .
C22 H22A 1.02(6) .
C22 H22B 0.94(5) .
C22 H22C 0.95(5) .
C25 C28 1.512(6) .
C25 C27 1.513(6) .
C25 C26 1.514(5) .
C27 H27A 0.81(6) .
C27 H27B 1.00(6) .
C27 H27C 1.02(6) .
C26 H26A 0.84(5) .
C26 H26B 0.95(5) .
C26 H26C 0.85(5) .
C28 H28A 0.9800 .
C28 H28B 0.9800 .
C28 H28C 0.9800 .
C81 C82 1.3900 .
C81 C86 1.3900 .
C81 C87 1.442(13) .
C82 C83 1.3900 .
C82 H82 0.9500 .
C83 C84 1.3900 .
C83 H83 0.9500 .
C84 C85 1.3900 .
C84 H84 0.9500 .
C85 C86 1.3900 .
C85 H85 0.9500 .
C86 H86 0.9500 .
C87 H87A 0.9800 .
C87 H87B 0.9800 .
C87 H87C 0.9800 .
C5 C7 1.509(6) .
C5 C6 1.516(6) .
C5 C8 1.519(5) .
C6 H6A 0.98(5) .
C6 H6B 0.94(5) .
C6 H6C 0.89(5) .
C42 C41 1.527(6) .
C42 H1 1.21(6) .
C42 H42A 0.93(6) .
C42 H42B 0.90(6) .
C30 C29 1.502(7) .
C30 H30A 0.95(6) .
C30 H30B 0.97(6) .
C30 H30C 0.89(6) .
C51 C49 1.528(7) .
C51 H51A 0.96(6) .
C51 H51B 0.91(6) .
C51 H51C 1.08(6) .
C29 C31 1.507(6) .
C29 C32 1.513(6) .
C31 H31A 0.93(5) .
C31 H31B 1.00(5) .
C31 H31C 0.97(5) .
C32 H32A 0.95(7) .
C32 H32B 0.91(7) .
C32 H32C 0.90(7) .
C1 C3 1.500(6) .
C1 C4 1.520(7) .
C1 C2 1.522(6) .
C2 H2C 1.04(6) .
C2 H2D 0.93(5) .
C2 H2E 0.93(6) .
C4 H4A 0.80(6) .
C4 H4B 0.99(5) .
C4 H4C 1.01(6) .
C3 H3A 0.99(5) .
C3 H3B 1.03(5) .
C3 H3C 0.89(5) .
C9 C12 1.516(5) .
C9 C11 1.518(6) .
C9 C10 1.520(6) .
C11 H11A 0.99(5) .
C11 H11B 0.94(5) .
C11 H11C 1.03(5) .
C10 H10A 0.87(4) .
C10 H10B 0.84(5) .
C10 H10C 1.02(5) .
C12 H12A 0.92(5) .
C12 H12B 0.92(5) .
C12 H12C 0.97(5) .
C7 H7A 0.87(4) .
C7 H7B 0.95(5) .
C7 H7C 0.98(5) .
C8 H8A 0.92(5) .
C8 H8B 0.92(5) .
C8 H8C 0.97(6) .
C41 C43 1.505(7) .
C41 C44 1.512(6) .
C44 H44A 0.98(6) .
C44 H44B 0.95(5) .
C44 H44C 0.89(5) .
C43 H43A 0.98(5) .
C43 H43B 0.88(5) .
C43 H43C 0.87(5) .
C45 C46 1.501(6) .
C45 C48 1.511(5) .
C45 C47 1.526(6) .
C47 H47A 0.99(5) .
C47 H47B 0.92(5) .
C47 H47C 1.00(5) .
C46 H46A 0.94(5) .
C46 H46B 0.98(5) .
C46 H46C 0.90(5) .
C48 H48A 0.89(5) .
C48 H48B 1.00(5) .
C48 H48C 0.90(5) .
C49 C52 1.511(6) .
C49 C50 1.515(7) .
C50 H50A 0.97(6) .
C50 H50B 0.94(6) .
C50 H50C 0.89(6) .
C52 H52A 1.02(5) .
C52 H52B 0.99(6) .
C52 H52C 0.96(6) .
